data_7032261
loop_
_publ_author_name
'Li, Yun-Wu'
'Li, Da-Cheng'
'Xu, Jian'
'Hao, Hong-Guo'
'Wang, Su-Na'
'Dou, Jian-Min'
'Hu, Tong-Liang'
'Bu, Xian-He'

_publ_section_title
;
 Structural modulation in two Cu(II)-based MOFs by synergistic assembly
 involving the mixed-ligand synthetic strategy and the solvent effect.
;
_journal_issue 42
_journal_name_full 'Dalton transactions (Cambridge, England : 2003)'
_journal_page_first 15708
_journal_page_last 15712
_journal_paper_doi 10.1039/c4dt02321h
_journal_volume 43
_journal_year 2014
_chemical_formula_sum 'C52 H36 Cu2 N8 O8'
_chemical_formula_weight 1027.97
_chemical_name_systematic
; 
 ? 
;
_space_group_IT_number 14
_symmetry_cell_setting monoclinic
_symmetry_space_group_name_Hall '-P 2ybc'
_symmetry_space_group_name_H-M 'P 1 21/c 1'
_atom_sites_solution_hydrogens geom
_atom_sites_solution_primary direct
_atom_sites_solution_secondary difmap
_audit_creation_method SHELXL-97
_cell_angle_alpha 90.00
_cell_angle_beta 127.04(2)
_cell_angle_gamma 90.00
_cell_formula_units_Z 4
_cell_length_a 13.931(3)
_cell_length_b 18.433(4)
_cell_length_c 22.377(7)
_cell_measurement_reflns_used 8075
_cell_measurement_temperature 298(2)
_cell_measurement_theta_max 25
_cell_measurement_theta_min 3.13
_cell_volume 4587(2)
_computing_molecular_graphics 'Bruker SHELXTL'
_computing_publication_material 'Bruker SHELXTL'
_computing_structure_refinement 'SHELXL-97 (Sheldrick, 1997)'
_computing_structure_solution 'SHELXS-97 (Sheldrick, 1990)'
_diffrn_ambient_temperature 298(2)
_diffrn_measured_fraction_theta_full 0.998
_diffrn_measured_fraction_theta_max 0.998
_diffrn_measurement_device_type 'Rigaku SCX-mini'
_diffrn_radiation_monochromator graphite
_diffrn_radiation_source 'fine-focus sealed tube'
_diffrn_radiation_type MoK\a
_diffrn_radiation_wavelength 0.71073
_diffrn_reflns_av_R_equivalents 0.0485
_diffrn_reflns_av_unetI/netI 0.0357
_diffrn_reflns_limit_h_max 16
_diffrn_reflns_limit_h_min -16
_diffrn_reflns_limit_k_max 21
_diffrn_reflns_limit_k_min -21
_diffrn_reflns_limit_l_max 26
_diffrn_reflns_limit_l_min -26
_diffrn_reflns_number 39075
_diffrn_reflns_theta_full 25.00
_diffrn_reflns_theta_max 25.00
_diffrn_reflns_theta_min 3.13
_exptl_absorpt_coefficient_mu 0.994
_exptl_absorpt_correction_T_max 0.8260
_exptl_absorpt_correction_T_min 0.7964
_exptl_absorpt_correction_type multi-scan
_exptl_crystal_colour blue
_exptl_crystal_density_diffrn 1.489
_exptl_crystal_density_method 'not measured'
_exptl_crystal_description block
_exptl_crystal_F_000 2104
_exptl_crystal_size_max 0.24
_exptl_crystal_size_mid 0.22
_exptl_crystal_size_min 0.20
_refine_diff_density_max 0.547
_refine_diff_density_min -0.451
_refine_diff_density_rms 0.057
_refine_ls_extinction_method none
_refine_ls_goodness_of_fit_ref 1.114
_refine_ls_hydrogen_treatment constr
_refine_ls_matrix_type full
_refine_ls_number_parameters 631
_refine_ls_number_reflns 8075
_refine_ls_number_restraints 0
_refine_ls_restrained_S_all 1.114
_refine_ls_R_factor_all 0.0758
_refine_ls_R_factor_gt 0.0527
_refine_ls_shift/su_max 0.001
_refine_ls_shift/su_mean 0.000
_refine_ls_structure_factor_coef Fsqd
_refine_ls_weighting_details 'calc w=1/[\s^2^(Fo^2^)+(0.0306P)^2^+6.0592P] where P=(Fo^2^+2Fc^2^)/3'
_refine_ls_weighting_scheme calc
_refine_ls_wR_factor_gt 0.1038
_refine_ls_wR_factor_ref 0.1120
_reflns_number_gt 6152
_reflns_number_total 8075
_reflns_threshold_expression >2sigma(I)
_cod_data_source_file c4dt02321h2.cif
_cod_data_source_block 1
_cod_depositor_comments
;
The following automatic conversions were performed:

'_symmetry_cell_setting' value 'Monoclinic' changed to 'monoclinic'
according to
/usr/data/users/saulius/crontab/automatic-downloads/rss-feeds/RSC/lib/dictionaries/cif_core.dic
dictionary named 'cif_core.dic' version 2.4.2 from 2011-04-26.

Automatic conversion script
Id: cif_fix_values 2281 2013-09-26 08:29:07Z andrius 

 Adding full bibliography for 7032261--7032262.cif.
;
_cod_original_sg_symbol_H-M P21/c
_cod_database_code 7032261

loop_
_symmetry_equiv_pos_as_xyz
'x, y, z'
'-x, y+1/2, -z+1/2'
'-x, -y, -z'
'x, -y-1/2, z-1/2'

loop_
_atom_site_label
_atom_site_type_symbol
_atom_site_fract_x
_atom_site_fract_y
_atom_site_fract_z
_atom_site_U_iso_or_equiv
_atom_site_adp_type
_atom_site_occupancy
_atom_site_symmetry_multiplicity
_atom_site_calc_flag
_atom_site_refinement_flags
Cu1 Cu 0.74878(3) 0.63712(2) 0.25361(2) 0.03526(13) Uani 1 1 d .
Cu2 Cu 0.25337(3) 0.63179(2) 0.25556(2) 0.03389(13) Uani 1 1 d .
O2 O 0.6382(2) 0.67094(15) 0.31583(16) 0.0470(7) Uani 1 1 d .
O4 O 0.3683(2) 0.71347(14) 0.30580(13) 0.0388(6) Uani 1 1 d .
O8 O 1.1361(2) 0.55264(15) 0.20557(15) 0.0477(7) Uani 1 1 d .
N2 N 1.0981(2) 0.68165(16) 0.43608(16) 0.0338(7) Uani 1 1 d .
O7 O 1.1148(2) 0.56641(16) 0.29518(16) 0.0525(7) Uani 1 1 d .
N5 N 0.3853(2) 0.56329(17) 0.32470(19) 0.0445(8) Uani 1 1 d .
O5 O 0.8123(2) 0.54034(14) 0.25457(15) 0.0451(7) Uani 1 1 d .
O1 O 0.6854(2) 0.73246(14) 0.25228(14) 0.0412(6) Uani 1 1 d .
N8 N 0.3996(2) 0.58170(17) 0.07464(16) 0.0380(7) Uani 1 1 d .
N1 N 0.9043(2) 0.66150(18) 0.35251(17) 0.0405(8) Uani 1 1 d .
O6 O 0.8552(2) 0.60601(15) 0.19123(16) 0.0479(7) Uani 1 1 d .
O3 O 0.3787(2) 0.69440(15) 0.21246(15) 0.0472(7) Uani 1 1 d .
N7 N 0.5907(2) 0.61244(16) 0.15536(17) 0.0384(7) Uani 1 1 d .
C26 C 1.5905(3) 0.7110(2) 0.5515(2) 0.0372(9) Uani 1 1 d .
C19 C 1.0116(3) 0.6548(2) 0.3683(2) 0.0364(9) Uani 1 1 d .
H19 H 1.0256 0.6340 0.3363 0.044 Uiso 1 1 calc R
N3 N 1.9483(2) 0.74171(18) 0.62929(18) 0.0453(8) Uani 1 1 d .
C20 C 1.2235(3) 0.68788(18) 0.46820(19) 0.0302(8) Uani 1 1 d .
C46 C 0.4960(3) 0.5683(2) 0.3447(2) 0.0475(11) Uani 1 1 d .
H46 H 0.5201 0.6019 0.3252 0.057 Uiso 1 1 calc R
N4 N 2.1238(2) 0.79581(17) 0.69017(17) 0.0410(8) Uani 1 1 d .
C8 C 0.4072(3) 0.72877(19) 0.2681(2) 0.0344(8) Uani 1 1 d .
C23 C 1.4634(3) 0.70340(19) 0.52424(19) 0.0327(8) Uani 1 1 d .
C16 C 1.0883(3) 0.5368(2) 0.2380(2) 0.0389(9) Uani 1 1 d .
C15 C 0.8540(3) 0.5472(2) 0.2174(2) 0.0364(9) Uani 1 1 d .
C29 C 1.8258(3) 0.7284(2) 0.6017(2) 0.0435(10) Uani 1 1 d .
C37 C 0.4859(3) 0.60618(19) 0.1441(2) 0.0363(9) Uani 1 1 d .
H37 H 0.4738 0.6173 0.1797 0.044 Uiso 1 1 calc R
C7 C 0.6384(3) 0.7274(2) 0.2866(2) 0.0370(9) Uani 1 1 d .
C34 C 2.0142(3) 0.7984(2) 0.6712(2) 0.0455(10) Uani 1 1 d .
H34 H 1.9861 0.8352 0.6854 0.055 Uiso 1 1 calc R
C9 C 0.8939(3) 0.47920(19) 0.2011(2) 0.0390(9) Uani 1 1 d .
C1 C 0.5869(3) 0.7964(2) 0.2927(2) 0.0404(9) Uani 1 1 d .
C22 C 1.3762(3) 0.6849(2) 0.4505(2) 0.0458(10) Uani 1 1 d .
H22 H 1.3978 0.6772 0.4190 0.055 Uiso 1 1 calc R
C21 C 1.2572(3) 0.6776(2) 0.4226(2) 0.0470(11) Uani 1 1 d .
H21 H 1.1997 0.6656 0.3726 0.056 Uiso 1 1 calc R
C10 C 0.9970(3) 0.47684(19) 0.2033(2) 0.0382(9) Uani 1 1 d .
C40 C 0.1129(3) 0.5754(2) 0.0507(2) 0.0444(10) Uani 1 1 d .
H40 H 0.0753 0.6018 0.0667 0.053 Uiso 1 1 calc R
C38 C 0.2802(3) 0.5613(2) 0.0479(2) 0.0386(9) Uani 1 1 d .
C25 C 1.3082(3) 0.7060(2) 0.5413(2) 0.0488(11) Uani 1 1 d .
H25 H 1.2858 0.7132 0.5726 0.059 Uiso 1 1 calc R
N6 N 0.5682(3) 0.51897(17) 0.3965(2) 0.0513(9) Uani 1 1 d .
C6 C 0.4851(3) 0.7947(2) 0.2914(2) 0.0385(9) Uani 1 1 d .
C36 C 0.4533(3) 0.5720(3) 0.0397(2) 0.0556(12) Uani 1 1 d .
H36 H 0.4166 0.5550 -0.0087 0.067 Uiso 1 1 calc R
C50 C 0.9353(3) 0.5010(2) 0.4851(2) 0.0458(10) Uani 1 1 d .
C39 C 0.2225(3) 0.5994(2) 0.0698(2) 0.0436(10) Uani 1 1 d .
H39 H 0.2567 0.6417 0.0977 0.052 Uiso 1 1 calc R
C47 C 0.6940(3) 0.5099(2) 0.4281(3) 0.0476(11) Uani 1 1 d .
C24 C 1.4279(3) 0.7138(2) 0.5695(2) 0.0491(11) Uani 1 1 d .
H24 H 1.4849 0.7262 0.6195 0.059 Uiso 1 1 calc R
C49 C 0.8447(4) 0.4984(3) 0.4090(3) 0.0733(16) Uani 1 1 d .
H49 H 0.8645 0.4936 0.3762 0.088 Uiso 1 1 calc R
C11 C 1.0189(4) 0.4155(2) 0.1777(3) 0.0587(12) Uani 1 1 d .
H11 H 1.0861 0.4138 0.1781 0.070 Uiso 1 1 calc R
C52 C 0.7813(4) 0.5109(2) 0.5034(3) 0.0570(12) Uani 1 1 d .
H52 H 0.7605 0.5148 0.5357 0.068 Uiso 1 1 calc R
C35 C 0.5696(3) 0.5920(2) 0.0895(2) 0.0523(11) Uani 1 1 d .
H35 H 0.6266 0.5919 0.0805 0.063 Uiso 1 1 calc R
C41 C 0.0580(3) 0.5134(2) 0.0088(2) 0.0394(9) Uani 1 1 d .
C30 C 1.8025(3) 0.7084(3) 0.6493(2) 0.0625(13) Uani 1 1 d .
H30 H 1.8658 0.7007 0.6995 0.075 Uiso 1 1 calc R
C43 C 0.2269(3) 0.5001(3) 0.0044(3) 0.0621(14) Uani 1 1 d .
H43 H 0.2650 0.4741 -0.0115 0.075 Uiso 1 1 calc R
C44 C 0.3899(4) 0.5092(2) 0.3679(3) 0.0686(15) Uani 1 1 d .
H44 H 0.3251 0.4934 0.3664 0.082 Uiso 1 1 calc R
C5 C 0.4468(4) 0.8586(2) 0.3034(3) 0.0652(13) Uani 1 1 d .
H5 H 0.3807 0.8577 0.3041 0.078 Uiso 1 1 calc R
C33 C 2.1272(4) 0.7340(3) 0.6577(3) 0.0654(14) Uani 1 1 d .
H33 H 2.1935 0.7177 0.6610 0.079 Uiso 1 1 calc R
C51 C 0.9016(3) 0.5062(2) 0.5321(3) 0.0526(11) Uani 1 1 d .
H51 H 0.9606 0.5067 0.5837 0.063 Uiso 1 1 calc R
C14 C 0.8189(4) 0.4197(2) 0.1754(3) 0.0628(13) Uani 1 1 d .
H14 H 0.7512 0.4210 0.1744 0.075 Uiso 1 1 calc R
C32 C 2.0198(4) 0.7004(3) 0.6200(3) 0.0718(16) Uani 1 1 d .
H32 H 1.9985 0.6574 0.5930 0.086 Uiso 1 1 calc R
C42 C 0.1168(4) 0.4779(3) -0.0153(3) 0.0662(15) Uani 1 1 d .
H42 H 0.0805 0.4374 -0.0460 0.079 Uiso 1 1 calc R
C45 C 0.5022(4) 0.4820(3) 0.4130(3) 0.0732(16) Uani 1 1 d .
H45 H 0.5293 0.4453 0.4484 0.088 Uiso 1 1 calc R
C12 C 0.9419(5) 0.3566(3) 0.1513(3) 0.0808(16) Uani 1 1 d .
H12 H 0.9569 0.3158 0.1336 0.097 Uiso 1 1 calc R
C4 C 0.5042(6) 0.9233(3) 0.3143(4) 0.094(2) Uani 1 1 d .
H4 H 0.4766 0.9658 0.3217 0.113 Uiso 1 1 calc R
C13 C 0.8427(5) 0.3584(3) 0.1512(3) 0.0839(17) Uani 1 1 d .
H13 H 0.7921 0.3183 0.1348 0.101 Uiso 1 1 calc R
C2 C 0.6447(4) 0.8618(3) 0.3039(3) 0.0667(14) Uani 1 1 d .
H2 H 0.7120 0.8632 0.3045 0.080 Uiso 1 1 calc R
C3 C 0.6029(6) 0.9248(3) 0.3142(4) 0.095(2) Uani 1 1 d .
H3 H 0.6417 0.9685 0.3211 0.114 Uiso 1 1 calc R
C31 C 1.6851(3) 0.6991(3) 0.6247(2) 0.0548(12) Uani 1 1 d .
H31 H 1.6706 0.6845 0.6584 0.066 Uiso 1 1 calc R
C18 C 1.0420(3) 0.7064(3) 0.4656(2) 0.0630(14) Uani 1 1 d .
H18 H 1.0785 0.7278 0.5122 0.076 Uiso 1 1 calc R
C17 C 0.9237(3) 0.6935(3) 0.4137(2) 0.0677(15) Uani 1 1 d .
H17 H 0.8641 0.7048 0.4190 0.081 Uiso 1 1 calc R
C27 C 1.6171(4) 0.7320(3) 0.5037(2) 0.0745(16) Uani 1 1 d .
H27 H 1.5546 0.7404 0.4535 0.089 Uiso 1 1 calc R
C48 C 0.7235(4) 0.5030(3) 0.3802(3) 0.0717(15) Uani 1 1 d .
H48 H 0.6635 0.5014 0.3288 0.086 Uiso 1 1 calc R
C28 C 1.7347(4) 0.7408(3) 0.5288(3) 0.0791(17) Uani 1 1 d .
H28 H 1.7510 0.7551 0.4958 0.095 Uiso 1 1 calc R

loop_
_atom_site_aniso_label
_atom_site_aniso_U_11
_atom_site_aniso_U_22
_atom_site_aniso_U_33
_atom_site_aniso_U_23
_atom_site_aniso_U_13
_atom_site_aniso_U_12
Cu1 0.0160(2) 0.0471(3) 0.0391(3) -0.0077(2) 0.0147(2) -0.00609(19)
Cu2 0.0172(2) 0.0446(3) 0.0386(3) 0.0045(2) 0.0161(2) 0.00570(18)
O2 0.0310(14) 0.0472(17) 0.0650(18) 0.0125(14) 0.0302(14) 0.0033(12)
O4 0.0270(13) 0.0499(16) 0.0384(14) 0.0027(12) 0.0192(12) 0.0021(11)
O8 0.0294(14) 0.0539(17) 0.0608(18) -0.0062(14) 0.0276(14) -0.0034(12)
N2 0.0174(14) 0.0438(18) 0.0354(17) -0.0040(14) 0.0134(14) -0.0047(12)
O7 0.0315(15) 0.0642(19) 0.0604(19) -0.0253(16) 0.0270(15) -0.0095(13)
N5 0.0239(16) 0.047(2) 0.063(2) 0.0173(17) 0.0263(17) 0.0079(14)
O5 0.0330(14) 0.0536(17) 0.0544(17) -0.0015(13) 0.0294(14) -0.0003(12)
O1 0.0341(14) 0.0485(16) 0.0464(16) -0.0019(12) 0.0271(13) 0.0006(12)
N8 0.0215(15) 0.0488(19) 0.0380(18) -0.0129(15) 0.0150(15) -0.0101(13)
N1 0.0159(15) 0.059(2) 0.0384(18) -0.0062(15) 0.0119(14) -0.0041(14)
O6 0.0334(15) 0.0461(17) 0.0686(19) 0.0022(14) 0.0330(15) -0.0014(12)
O3 0.0277(14) 0.0648(19) 0.0459(16) -0.0235(14) 0.0205(13) -0.0069(12)
N7 0.0197(15) 0.0491(19) 0.0382(18) -0.0085(14) 0.0131(14) -0.0052(13)
C26 0.0217(18) 0.049(2) 0.036(2) -0.0089(17) 0.0149(17) -0.0085(16)
C19 0.0192(18) 0.044(2) 0.039(2) -0.0073(17) 0.0133(17) -0.0041(15)
N3 0.0208(16) 0.059(2) 0.054(2) -0.0196(17) 0.0211(16) -0.0118(14)
C20 0.0166(17) 0.0327(19) 0.0327(19) -0.0032(15) 0.0104(16) -0.0059(14)
C46 0.026(2) 0.047(2) 0.067(3) 0.024(2) 0.027(2) 0.0114(17)
N4 0.0193(15) 0.053(2) 0.0456(19) -0.0099(16) 0.0172(15) -0.0051(14)
C8 0.0174(17) 0.038(2) 0.039(2) -0.0003(17) 0.0122(17) 0.0099(15)
C23 0.0187(17) 0.040(2) 0.0319(19) -0.0062(16) 0.0113(16) -0.0080(14)
C16 0.0206(18) 0.038(2) 0.052(2) -0.0020(19) 0.0186(19) 0.0048(15)
C15 0.0136(17) 0.046(2) 0.039(2) -0.0059(18) 0.0102(17) -0.0062(15)
C29 0.0206(19) 0.059(3) 0.046(2) -0.012(2) 0.0174(19) -0.0112(17)
C37 0.0215(18) 0.043(2) 0.040(2) -0.0081(17) 0.0163(18) -0.0052(15)
C7 0.0178(18) 0.050(2) 0.035(2) -0.0084(18) 0.0119(17) -0.0071(16)
C34 0.025(2) 0.052(2) 0.058(3) -0.017(2) 0.024(2) -0.0092(17)
C9 0.032(2) 0.036(2) 0.047(2) -0.0044(17) 0.0228(19) -0.0054(16)
C1 0.039(2) 0.041(2) 0.043(2) -0.0094(18) 0.0257(19) -0.0073(17)
C22 0.027(2) 0.078(3) 0.032(2) -0.014(2) 0.0185(18) -0.0138(19)
C21 0.023(2) 0.081(3) 0.028(2) -0.016(2) 0.0104(18) -0.0155(19)
C10 0.031(2) 0.036(2) 0.044(2) -0.0060(17) 0.0206(18) 0.0006(16)
C40 0.029(2) 0.056(3) 0.049(2) -0.021(2) 0.024(2) -0.0118(17)
C38 0.0202(18) 0.053(2) 0.034(2) -0.0093(18) 0.0119(17) -0.0091(16)
C25 0.029(2) 0.081(3) 0.041(2) -0.019(2) 0.0232(19) -0.010(2)
N6 0.0277(17) 0.048(2) 0.077(2) 0.0309(18) 0.0310(18) 0.0132(15)
C6 0.039(2) 0.038(2) 0.042(2) -0.0067(17) 0.0256(19) 0.0003(17)
C36 0.032(2) 0.093(4) 0.042(2) -0.023(2) 0.022(2) -0.016(2)
C50 0.030(2) 0.043(2) 0.062(3) 0.023(2) 0.026(2) 0.0136(17)
C39 0.029(2) 0.049(2) 0.048(2) -0.0220(19) 0.0208(19) -0.0152(17)
C47 0.027(2) 0.044(2) 0.071(3) 0.024(2) 0.030(2) 0.0169(17)
C24 0.023(2) 0.083(3) 0.031(2) -0.016(2) 0.0111(18) -0.0131(19)
C49 0.035(3) 0.124(5) 0.064(3) 0.034(3) 0.031(3) 0.025(3)
C11 0.049(3) 0.049(3) 0.076(3) -0.016(2) 0.037(3) -0.001(2)
C52 0.035(2) 0.069(3) 0.069(3) 0.009(2) 0.033(2) 0.009(2)
C35 0.025(2) 0.085(3) 0.047(2) -0.011(2) 0.022(2) -0.008(2)
C41 0.0229(19) 0.054(2) 0.036(2) -0.0169(18) 0.0151(17) -0.0111(16)
C30 0.021(2) 0.112(4) 0.036(2) 0.000(2) 0.0069(19) -0.009(2)
C43 0.035(2) 0.083(3) 0.077(3) -0.045(3) 0.038(2) -0.023(2)
C44 0.035(2) 0.066(3) 0.109(4) 0.042(3) 0.045(3) 0.012(2)
C5 0.071(3) 0.050(3) 0.094(4) -0.022(3) 0.060(3) -0.004(2)
C33 0.028(2) 0.086(3) 0.080(3) -0.040(3) 0.031(2) -0.015(2)
C51 0.031(2) 0.063(3) 0.060(3) 0.009(2) 0.025(2) 0.0082(19)
C14 0.051(3) 0.052(3) 0.090(4) -0.017(3) 0.045(3) -0.019(2)
C32 0.037(2) 0.082(4) 0.091(4) -0.051(3) 0.036(3) -0.019(2)
C42 0.039(2) 0.081(3) 0.084(3) -0.055(3) 0.040(3) -0.034(2)
C45 0.043(3) 0.067(3) 0.110(4) 0.052(3) 0.047(3) 0.020(2)
C12 0.079(4) 0.049(3) 0.105(4) -0.031(3) 0.051(4) -0.006(3)
C4 0.121(5) 0.051(3) 0.149(6) -0.030(3) 0.102(5) -0.011(3)
C13 0.079(4) 0.050(3) 0.117(5) -0.033(3) 0.056(4) -0.031(3)
C2 0.077(3) 0.058(3) 0.088(4) -0.024(3) 0.062(3) -0.024(2)
C3 0.127(5) 0.051(3) 0.143(6) -0.042(3) 0.100(5) -0.038(3)
C31 0.027(2) 0.098(4) 0.038(2) 0.000(2) 0.019(2) -0.010(2)
C18 0.027(2) 0.121(4) 0.039(2) -0.025(3) 0.019(2) -0.014(2)
C17 0.024(2) 0.136(5) 0.043(3) -0.023(3) 0.020(2) -0.008(2)
C27 0.023(2) 0.147(5) 0.039(3) 0.015(3) 0.011(2) -0.014(3)
C48 0.029(2) 0.116(4) 0.060(3) 0.032(3) 0.022(2) 0.024(2)
C28 0.027(2) 0.156(5) 0.052(3) 0.010(3) 0.023(2) -0.015(3)

loop_
_atom_type_symbol
_atom_type_description
_atom_type_scat_dispersion_real
_atom_type_scat_dispersion_imag
_atom_type_scat_source
C C 0.0033 0.0016 'International Tables Vol C Tables 4.2.6.8 and 6.1.1.4'
H H 0.0000 0.0000 'International Tables Vol C Tables 4.2.6.8 and 6.1.1.4'
Cu Cu 0.3201 1.2651 'International Tables Vol C Tables 4.2.6.8 and 6.1.1.4'
N N 0.0061 0.0033 'International Tables Vol C Tables 4.2.6.8 and 6.1.1.4'
O O 0.0106 0.0060 'International Tables Vol C Tables 4.2.6.8 and 6.1.1.4'

loop_
_geom_angle_atom_site_label_1
_geom_angle_atom_site_label_2
_geom_angle_atom_site_label_3
_geom_angle
_geom_angle_site_symmetry_1
_geom_angle_site_symmetry_3
O1 Cu1 O5 179.73(13) . .
O1 Cu1 N1 89.62(12) . .
O5 Cu1 N1 90.65(12) . .
O1 Cu1 N7 89.96(11) . .
O5 Cu1 N7 89.77(11) . .
N1 Cu1 N7 178.70(12) . .
O8 Cu2 O4 178.40(10) 1_455 .
O8 Cu2 N5 91.92(12) 1_455 .
O4 Cu2 N5 89.35(12) . .
O8 Cu2 N4 90.26(12) 1_455 4_375
O4 Cu2 N4 88.44(11) . 4_375
N5 Cu2 N4 177.16(14) . 4_375
C8 O4 Cu2 108.2(2) . .
C16 O8 Cu2 112.6(2) . 1_655
C19 N2 C18 106.5(3) . .
C19 N2 C20 126.0(3) . .
C18 N2 C20 127.3(3) . .
C46 N5 C44 105.3(3) . .
C46 N5 Cu2 124.2(3) . .
C44 N5 Cu2 130.1(2) . .
C15 O5 Cu1 106.2(2) . .
C7 O1 Cu1 108.4(2) . .
C37 N8 C36 106.6(3) . .
C37 N8 C38 124.9(3) . .
C36 N8 C38 128.0(3) . .
C19 N1 C17 105.4(3) . .
C19 N1 Cu1 124.9(3) . .
C17 N1 Cu1 129.5(2) . .
C37 N7 C35 105.9(3) . .
C37 N7 Cu1 125.5(3) . .
C35 N7 Cu1 128.4(2) . .
C31 C26 C27 117.4(3) . .
C31 C26 C23 121.6(3) . .
C27 C26 C23 121.1(3) . .
N1 C19 N2 111.7(3) . .
N1 C19 H19 124.2 . .
N2 C19 H19 124.2 . .
C34 N3 C32 106.8(3) . .
C34 N3 C29 124.7(3) . .
C32 N3 C29 128.5(3) . .
C25 C20 C21 119.5(3) . .
C25 C20 N2 122.1(3) . .
C21 C20 N2 118.4(3) . .
N5 C46 N6 111.2(3) . .
N5 C46 H46 124.4 . .
N6 C46 H46 124.4 . .
C34 N4 C33 105.2(3) . .
C34 N4 Cu2 124.9(3) . 4_776
C33 N4 Cu2 129.8(2) . 4_776
O3 C8 O4 123.2(3) . .
O3 C8 C6 119.6(3) . .
O4 C8 C6 117.1(3) . .
C22 C23 C24 117.7(3) . .
C22 C23 C26 119.0(3) . .
C24 C23 C26 123.3(3) . .
O7 C16 O8 124.0(3) . .
O7 C16 C10 119.7(4) . .
O8 C16 C10 116.3(3) . .
O6 C15 O5 122.5(4) . .
O6 C15 C9 120.3(3) . .
O5 C15 C9 117.1(3) . .
C30 C29 C28 120.4(4) . .
C30 C29 N3 119.8(4) . .
C28 C29 N3 119.6(4) . .
N7 C37 N8 111.2(3) . .
N7 C37 H37 124.4 . .
N8 C37 H37 124.4 . .
O2 C7 O1 123.2(4) . .
O2 C7 C1 120.8(3) . .
O1 C7 C1 115.9(3) . .
N4 C34 N3 111.8(3) . .
N4 C34 H34 124.1 . .
N3 C34 H34 124.1 . .
C14 C9 C10 119.4(4) . .
C14 C9 C15 117.8(3) . .
C10 C9 C15 122.4(3) . .
C2 C1 C6 119.5(4) . .
C2 C1 C7 119.7(4) . .
C6 C1 C7 120.8(3) . .
C23 C22 C21 121.1(3) . .
C23 C22 H22 119.4 . .
C21 C22 H22 119.4 . .
C20 C21 C22 120.4(3) . .
C20 C21 H21 119.8 . .
C22 C21 H21 119.8 . .
C11 C10 C9 119.1(3) . .
C11 C10 C16 119.1(3) . .
C9 C10 C16 121.6(3) . .
C41 C40 C39 122.0(3) . .
C41 C40 H40 119.0 . .
C39 C40 H40 119.0 . .
C39 C38 C43 119.5(3) . .
C39 C38 N8 120.1(3) . .
C43 C38 N8 120.2(3) . .
C20 C25 C24 120.2(3) . .
C20 C25 H25 119.9 . .
C24 C25 H25 119.9 . .
C46 N6 C45 107.3(3) . .
C46 N6 C47 124.1(3) . .
C45 N6 C47 128.6(3) . .
C5 C6 C1 118.8(4) . .
C5 C6 C8 118.3(3) . .
C1 C6 C8 122.4(3) . .
C35 C36 N8 106.6(3) . .
C35 C36 H36 126.7 . .
N8 C36 H36 126.7 . .
C49 C50 C51 117.5(3) . .
C49 C50 C50 120.6(5) . 3_766
C51 C50 C50 121.8(5) . 3_766
C38 C39 C40 120.2(3) . .
C38 C39 H39 119.9 . .
C40 C39 H39 119.9 . .
C52 C47 C48 120.4(4) . .
C52 C47 N6 121.3(4) . .
C48 C47 N6 118.3(4) . .
C23 C24 C25 121.0(3) . .
C23 C24 H24 119.5 . .
C25 C24 H24 119.5 . .
C50 C49 C48 121.2(4) . .
C50 C49 H49 119.4 . .
C48 C49 H49 119.4 . .
C10 C11 C12 120.7(4) . .
C10 C11 H11 119.6 . .
C12 C11 H11 119.6 . .
C47 C52 C51 120.2(4) . .
C47 C52 H52 119.9 . .
C51 C52 H52 119.9 . .
C36 C35 N7 109.6(3) . .
C36 C35 H35 125.2 . .
N7 C35 H35 125.2 . .
C40 C41 C42 116.0(3) . .
C40 C41 C41 121.3(4) . 3_565
C42 C41 C41 122.6(4) . 3_565
C29 C30 C31 120.8(4) . .
C29 C30 H30 119.6 . .
C31 C30 H30 119.6 . .
C42 C43 C38 119.4(4) . .
C42 C43 H43 120.3 . .
C38 C43 H43 120.3 . .
C45 C44 N5 110.0(4) . .
C45 C44 H44 125.0 . .
N5 C44 H44 125.0 . .
C4 C5 C6 121.4(4) . .
C4 C5 H5 119.3 . .
C6 C5 H5 119.3 . .
C32 C33 N4 109.6(4) . .
C32 C33 H33 125.2 . .
N4 C33 H33 125.2 . .
C52 C51 C50 121.1(4) . .
C52 C51 H51 119.5 . .
C50 C51 H51 119.5 . .
C13 C14 C9 121.0(4) . .
C13 C14 H14 119.5 . .
C9 C14 H14 119.5 . .
C33 C32 N3 106.6(4) . .
C33 C32 H32 126.7 . .
N3 C32 H32 126.7 . .
C43 C42 C41 122.7(4) . .
C43 C42 H42 118.7 . .
C41 C42 H42 118.7 . .
C44 C45 N6 106.2(4) . .
C44 C45 H45 126.9 . .
N6 C45 H45 126.9 . .
C13 C12 C11 119.9(5) . .
C13 C12 H12 120.0 . .
C11 C12 H12 120.0 . .
C5 C4 C3 119.5(5) . .
C5 C4 H4 120.3 . .
C3 C4 H4 120.3 . .
C14 C13 C12 119.8(4) . .
C14 C13 H13 120.1 . .
C12 C13 H13 120.1 . .
C3 C2 C1 120.4(5) . .
C3 C2 H2 119.8 . .
C1 C2 H2 119.8 . .
C4 C3 C2 120.4(5) . .
C4 C3 H3 119.8 . .
C2 C3 H3 119.8 . .
C26 C31 C30 120.7(4) . .
C26 C31 H31 119.7 . .
C30 C31 H31 119.7 . .
C17 C18 N2 106.5(4) . .
C17 C18 H18 126.7 . .
N2 C18 H18 126.7 . .
C18 C17 N1 109.9(3) . .
C18 C17 H17 125.1 . .
N1 C17 H17 125.1 . .
C26 C27 C28 121.5(4) . .
C26 C27 H27 119.3 . .
C28 C27 H27 119.3 . .
C47 C48 C49 119.7(4) . .
C47 C48 H48 120.2 . .
C49 C48 H48 120.2 . .
C29 C28 C27 119.3(4) . .
C29 C28 H28 120.4 . .
C27 C28 H28 120.4 . .

loop_
_geom_bond_atom_site_label_1
_geom_bond_atom_site_label_2
_geom_bond_distance
_geom_bond_site_symmetry_2
Cu1 O1 1.959(3) .
Cu1 O5 1.986(3) .
Cu1 N1 2.004(3) .
Cu1 N7 2.015(3) .
Cu2 O8 1.961(3) 1_455
Cu2 O4 1.982(3) .
Cu2 N5 1.985(3) .
Cu2 N4 1.999(3) 4_375
O2 C7 1.231(4) .
O4 C8 1.278(4) .
O8 C16 1.280(4) .
O8 Cu2 1.961(3) 1_655
N2 C19 1.340(4) .
N2 C18 1.368(5) .
N2 C20 1.440(4) .
O7 C16 1.225(4) .
N5 C46 1.324(4) .
N5 C44 1.363(5) .
O5 C15 1.276(4) .
O1 C7 1.277(4) .
N8 C37 1.347(4) .
N8 C36 1.380(5) .
N8 C38 1.438(4) .
N1 C19 1.319(4) .
N1 C17 1.361(5) .
O6 C15 1.236(4) .
O3 C8 1.231(4) .
N7 C37 1.328(4) .
N7 C35 1.370(5) .
C26 C31 1.368(5) .
C26 C27 1.381(5) .
C26 C23 1.493(4) .
C19 H19 0.9300 .
N3 C34 1.332(5) .
N3 C32 1.365(5) .
N3 C29 1.445(4) .
C20 C25 1.362(5) .
C20 C21 1.368(5) .
C46 N6 1.333(5) .
C46 H46 0.9300 .
N4 C34 1.317(4) .
N4 C33 1.368(5) .
N4 Cu2 1.999(3) 4_776
C8 C6 1.499(5) .
C23 C22 1.378(5) .
C23 C24 1.382(5) .
C16 C10 1.502(5) .
C15 C9 1.503(5) .
C29 C30 1.339(6) .
C29 C28 1.353(6) .
C37 H37 0.9300 .
C7 C1 1.505(5) .
C34 H34 0.9300 .
C9 C14 1.380(5) .
C9 C10 1.406(5) .
C1 C2 1.386(5) .
C1 C6 1.401(5) .
C22 C21 1.381(5) .
C22 H22 0.9300 .
C21 H21 0.9300 .
C10 C11 1.383(5) .
C40 C41 1.381(5) .
C40 C39 1.387(5) .
C40 H40 0.9300 .
C38 C39 1.362(5) .
C38 C43 1.379(5) .
C25 C24 1.390(5) .
C25 H25 0.9300 .
N6 C45 1.363(5) .
N6 C47 1.451(4) .
C6 C5 1.384(5) .
C36 C35 1.352(5) .
C36 H36 0.9300 .
C50 C49 1.380(6) .
C50 C51 1.391(6) .
C50 C50 1.499(7) 3_766
C39 H39 0.9300 .
C47 C52 1.359(6) .
C47 C48 1.365(6) .
C24 H24 0.9300 .
C49 C48 1.401(5) .
C49 H49 0.9300 .
C11 C12 1.384(6) .
C11 H11 0.9300 .
C52 C51 1.389(5) .
C52 H52 0.9300 .
C35 H35 0.9300 .
C41 C42 1.387(5) .
C41 C41 1.498(6) 3_565
C30 C31 1.386(5) .
C30 H30 0.9300 .
C43 C42 1.379(5) .
C43 H43 0.9300 .
C44 C45 1.347(5) .
C44 H44 0.9300 .
C5 C4 1.374(7) .
C5 H5 0.9300 .
C33 C32 1.346(5) .
C33 H33 0.9300 .
C51 H51 0.9300 .
C14 C13 1.377(6) .
C14 H14 0.9300 .
C32 H32 0.9300 .
C42 H42 0.9300 .
C45 H45 0.9300 .
C12 C13 1.381(7) .
C12 H12 0.9300 .
C4 C3 1.377(7) .
C4 H4 0.9300 .
C13 H13 0.9300 .
C2 C3 1.378(7) .
C2 H2 0.9300 .
C3 H3 0.9300 .
C31 H31 0.9300 .
C18 C17 1.348(5) .
C18 H18 0.9300 .
C17 H17 0.9300 .
C27 C28 1.386(5) .
C27 H27 0.9300 .
C48 H48 0.9300 .
C28 H28 0.9300 .
